data_4037660
loop_
_publ_author_name
'Zhang, Xingyu'
'Feng, Manli'
'Yang, Gaosheng'
'Chai, Zhuo'

_publ_section_title
;
 Sc(OTf)3-Catalyzed Chemodivergent Annulations of \g-Butyrolactone Fused
 Cyclopropanes with Anthranils.
;
_journal_name_full 'The Journal of organic chemistry'
_journal_paper_doi 10.1021/acs.joc.9b02444
_journal_year 2019
_chemical_formula_sum 'C27 H22 N2 O7'
_chemical_formula_weight 486.46
_space_group_crystal_system monoclinic
_space_group_IT_number 14
_space_group_name_Hall '-P 2ybc'
_space_group_name_H-M_alt 'P 1 21/c 1'
_atom_sites_solution_hydrogens geom
_audit_creation_method SHELXL-2018/3
_cell_angle_alpha 90
_cell_angle_beta 104.995(5)
_cell_angle_gamma 90
_cell_formula_units_Z 4
_cell_length_a 11.4226(11)
_cell_length_b 10.6852(11)
_cell_length_c 20.1313(18)
_cell_measurement_reflns_used 8347
_cell_measurement_temperature 273(2)
_cell_measurement_theta_max 61.44
_cell_measurement_theta_min 4.06
_cell_volume 2373.4(4)
_computing_cell_refinement 'Bruker SAINT'
_computing_data_collection 'Bruker APEX2'
_computing_data_reduction 'Bruker SAINT'
_computing_molecular_graphics 'Bruker SHELXTL'
_computing_publication_material 'Bruker SHELXTL'
_computing_structure_refinement 'SHELXL-2018/3 (Sheldrick, 2018)'
_computing_structure_solution 'SHELXT 2014/5 (Sheldrick, 2014)'
_diffrn_ambient_temperature 273(2)
_diffrn_measured_fraction_theta_full 0.999
_diffrn_measured_fraction_theta_max 0.968
_diffrn_measurement_device_type 'Bruker APEX-II CCD'
_diffrn_measurement_method '\f and \w scans'
_diffrn_radiation_type CuK\a
_diffrn_radiation_wavelength 1.54178
_diffrn_reflns_av_R_equivalents 0.1291
_diffrn_reflns_av_unetI/netI 0.0838
_diffrn_reflns_Laue_measured_fraction_full 0.999
_diffrn_reflns_Laue_measured_fraction_max 0.968
_diffrn_reflns_limit_h_max 13
_diffrn_reflns_limit_h_min -13
_diffrn_reflns_limit_k_max 13
_diffrn_reflns_limit_k_min -13
_diffrn_reflns_limit_l_max 25
_diffrn_reflns_limit_l_min -24
_diffrn_reflns_number 36521
_diffrn_reflns_point_group_measured_fraction_full 0.999
_diffrn_reflns_point_group_measured_fraction_max 0.968
_diffrn_reflns_theta_full 67.679
_diffrn_reflns_theta_max 80.125
_diffrn_reflns_theta_min 4.548
_exptl_absorpt_coefficient_mu 0.828
_exptl_crystal_colour colorless
_exptl_crystal_density_diffrn 1.361
_exptl_crystal_description block
_exptl_crystal_F_000 1016
_exptl_crystal_size_max 0.220
_exptl_crystal_size_mid 0.210
_exptl_crystal_size_min 0.200
_refine_diff_density_max 0.195
_refine_diff_density_min -0.232
_refine_diff_density_rms 0.056
_refine_ls_extinction_method none
_refine_ls_goodness_of_fit_ref 1.017
_refine_ls_hydrogen_treatment constr
_refine_ls_matrix_type full
_refine_ls_number_parameters 326
_refine_ls_number_reflns 5020
_refine_ls_number_restraints 0
_refine_ls_restrained_S_all 1.017
_refine_ls_R_factor_all 0.1548
_refine_ls_R_factor_gt 0.0659
_refine_ls_shift/su_max 0.000
_refine_ls_shift/su_mean 0.000
_refine_ls_structure_factor_coef Fsqd
_refine_ls_weighting_details 'w=1/[\s^2^(Fo^2^)+(0.0970P)^2^] where P=(Fo^2^+2Fc^2^)/3'
_refine_ls_weighting_scheme calc
_refine_ls_wR_factor_gt 0.1589
_refine_ls_wR_factor_ref 0.2020
_reflns_Friedel_coverage 0.000
_reflns_number_gt 2313
_reflns_number_total 5020
_reflns_threshold_expression 'I > 2\s(I)'
_cod_data_source_file jo9b02444_si_002.cif
_cod_data_source_block cu_20180710c_0m_a
_cod_original_sg_symbol_H-M 'P 21/c'
_cod_database_code 4037660
_shelx_shelxl_version_number 2018/3
_shelx_space_group_comment
;
The symmetry employed for this shelxl refinement is uniquely defined
by the following loop, which should always be used as a source of
symmetry information in preference to the above space-group names.
They are only intended as comments.
;
_shelx_estimated_absorpt_t_min 0.839
_shelx_estimated_absorpt_t_max 0.852

loop_
_space_group_symop_operation_xyz
'x, y, z'
'-x, y+1/2, -z+1/2'
'-x, -y, -z'
'x, -y-1/2, z-1/2'

loop_
_atom_site_label
_atom_site_type_symbol
_atom_site_fract_x
_atom_site_fract_y
_atom_site_fract_z
_atom_site_U_iso_or_equiv
_atom_site_adp_type
_atom_site_occupancy
_atom_site_site_symmetry_order
_atom_site_calc_flag
_atom_site_refinement_flags_posn
_atom_site_refinement_flags_adp
C1 C 0.6463(3) 0.6201(3) 0.31877(14) 0.0662(9) Uani 1 1 d . .
C2 C 0.7448(3) 0.6642(4) 0.29965(16) 0.0906(12) Uani 1 1 d . .
H2 H 0.744809 0.671267 0.253598 0.109 Uiso 1 1 calc R U
C3 C 0.8449(3) 0.6981(4) 0.35180(18) 0.0953(12) Uani 1 1 d . .
H3 H 0.913204 0.729846 0.340669 0.114 Uiso 1 1 calc R U
C4 C 0.8448(3) 0.6856(4) 0.41944(16) 0.0851(11) Uani 1 1 d . .
H4 H 0.914098 0.706358 0.453516 0.102 Uiso 1 1 calc R U
C5 C 0.7439(3) 0.6428(3) 0.43794(15) 0.0717(9) Uani 1 1 d . .
H5 H 0.743730 0.635910 0.483965 0.086 Uiso 1 1 calc R U
C6 C 0.6437(3) 0.6105(3) 0.38665(13) 0.0579(8) Uani 1 1 d . .
C7 C 0.5200(3) 0.5603(3) 0.38549(13) 0.0590(8) Uani 1 1 d . .
H7 H 0.522515 0.504430 0.424445 0.071 Uiso 1 1 calc R U
C8 C 0.4217(2) 0.6621(3) 0.37865(12) 0.0509(7) Uani 1 1 d . .
C9 C 0.3145(3) 0.6041(3) 0.39968(15) 0.0613(8) Uani 1 1 d . .
C10 C 0.2424(3) 0.6361(3) 0.28266(13) 0.0555(8) Uani 1 1 d . .
H10 H 0.249601 0.558805 0.257785 0.067 Uiso 1 1 calc R U
C11 C 0.3670(2) 0.7019(3) 0.30311(12) 0.0503(7) Uani 1 1 d . .
H11 H 0.351820 0.792153 0.303079 0.060 Uiso 1 1 calc R U
C12 C 0.4458(3) 0.6774(3) 0.25196(12) 0.0551(7) Uani 1 1 d . .
H12 H 0.492955 0.753611 0.250876 0.066 Uiso 1 1 calc R U
C13 C 0.4613(3) 0.7743(3) 0.42587(14) 0.0607(8) Uani 1 1 d . .
C14 C 0.5629(3) 0.8381(3) 0.53778(14) 0.0781(10) Uani 1 1 d . .
H14A H 0.492983 0.883227 0.544230 0.094 Uiso 1 1 calc R U
H14B H 0.614317 0.896578 0.521603 0.094 Uiso 1 1 calc R U
C15 C 0.6304(3) 0.7815(4) 0.60329(15) 0.0950(12) Uani 1 1 d . .
H15A H 0.577893 0.726432 0.619897 0.142 Uiso 1 1 calc R U
H15B H 0.659360 0.846314 0.636505 0.142 Uiso 1 1 calc R U
H15C H 0.697972 0.734894 0.596142 0.142 Uiso 1 1 calc R U
C16 C 0.1406(3) 0.7130(3) 0.24030(14) 0.0589(8) Uani 1 1 d . .
C17 C 0.1193(3) 0.8338(3) 0.25923(18) 0.0782(10) Uani 1 1 d . .
H17 H 0.165458 0.866622 0.300505 0.094 Uiso 1 1 calc R U
C18 C 0.0296(3) 0.9058(4) 0.2171(2) 0.0961(12) Uani 1 1 d . .
H18 H 0.015746 0.986994 0.229876 0.115 Uiso 1 1 calc R U
C19 C -0.0390(3) 0.8572(4) 0.1561(2) 0.1027(13) Uani 1 1 d . .
H19 H -0.098238 0.906257 0.127351 0.123 Uiso 1 1 calc R U
C20 C -0.0208(3) 0.7382(4) 0.13761(18) 0.0882(11) Uani 1 1 d . .
H20 H -0.068144 0.705693 0.096564 0.106 Uiso 1 1 calc R U
C21 C 0.0674(3) 0.6657(3) 0.17936(15) 0.0680(9) Uani 1 1 d . .
H21 H 0.078283 0.583659 0.166675 0.082 Uiso 1 1 calc R U
C22 C 0.3704(2) 0.6546(3) 0.17913(13) 0.0526(7) Uani 1 1 d . .
C23 C 0.3213(2) 0.7555(3) 0.13820(14) 0.0591(8) Uani 1 1 d . .
H23 H 0.335557 0.836281 0.155688 0.071 Uiso 1 1 calc R U
C24 C 0.2517(3) 0.7380(3) 0.07181(14) 0.0649(8) Uani 1 1 d . .
H24 H 0.220662 0.806095 0.044084 0.078 Uiso 1 1 calc R U
C25 C 0.2292(3) 0.6193(3) 0.04773(14) 0.0673(9) Uani 1 1 d . .
C26 C 0.2745(3) 0.5167(3) 0.08706(15) 0.0751(9) Uani 1 1 d . .
H26 H 0.257038 0.436208 0.069706 0.090 Uiso 1 1 calc R U
C27 C 0.3465(3) 0.5350(3) 0.15272(14) 0.0668(8) Uani 1 1 d . .
H27 H 0.379257 0.466421 0.179545 0.080 Uiso 1 1 calc R U
N1 N 0.5346(2) 0.5733(2) 0.27386(11) 0.0647(7) Uani 1 1 d . .
N2 N 0.1557(3) 0.5995(4) -0.02230(15) 0.0996(11) Uani 1 1 d . .
O1 O 0.48809(18) 0.49392(18) 0.32080(9) 0.0650(6) Uani 1 1 d . .
O2 O 0.4377(3) 0.8793(2) 0.40929(11) 0.0964(8) Uani 1 1 d . .
O3 O 0.52395(18) 0.73823(19) 0.48768(9) 0.0661(6) Uani 1 1 d . .
O4 O 0.3146(2) 0.5614(2) 0.45461(10) 0.0796(7) Uani 1 1 d . .
O5 O 0.21461(19) 0.6043(2) 0.34741(10) 0.0701(6) Uani 1 1 d . .
O6 O 0.1221(3) 0.6886(3) -0.05864(13) 0.1294(12) Uani 1 1 d . .
O7 O 0.1307(4) 0.4949(4) -0.04168(16) 0.203(2) Uani 1 1 d . .

loop_
_atom_site_aniso_label
_atom_site_aniso_U_11
_atom_site_aniso_U_22
_atom_site_aniso_U_33
_atom_site_aniso_U_23
_atom_site_aniso_U_13
_atom_site_aniso_U_12
C1 0.063(2) 0.083(2) 0.0522(17) 0.0002(16) 0.0142(16) 0.0092(18)
C2 0.064(2) 0.155(4) 0.056(2) 0.006(2) 0.0210(19) 0.003(2)
C3 0.064(2) 0.146(4) 0.077(2) 0.010(2) 0.019(2) -0.002(2)
C4 0.063(2) 0.120(3) 0.068(2) 0.002(2) 0.0091(18) -0.005(2)
C5 0.070(2) 0.084(2) 0.0551(18) 0.0027(16) 0.0065(18) -0.0030(19)
C6 0.059(2) 0.065(2) 0.0481(16) 0.0024(14) 0.0105(15) 0.0055(16)
C7 0.074(2) 0.0531(18) 0.0474(16) 0.0015(13) 0.0100(14) 0.0020(16)
C8 0.0580(18) 0.0489(17) 0.0458(15) 0.0011(13) 0.0134(13) -0.0047(14)
C9 0.074(2) 0.059(2) 0.0538(18) 0.0025(15) 0.0221(17) -0.0049(16)
C10 0.065(2) 0.0557(18) 0.0504(15) -0.0042(14) 0.0229(14) -0.0069(16)
C11 0.0595(19) 0.0478(17) 0.0453(14) 0.0011(12) 0.0168(13) -0.0017(14)
C12 0.0603(19) 0.0606(19) 0.0453(15) -0.0024(14) 0.0154(14) -0.0031(15)
C13 0.075(2) 0.058(2) 0.0493(17) 0.0005(15) 0.0160(16) -0.0055(17)
C14 0.097(3) 0.086(2) 0.0488(17) -0.0156(17) 0.0148(17) -0.025(2)
C15 0.095(3) 0.129(3) 0.055(2) -0.009(2) 0.0076(19) -0.008(2)
C16 0.0553(19) 0.064(2) 0.0596(18) -0.0031(15) 0.0181(15) 0.0001(16)
C17 0.070(2) 0.082(3) 0.081(2) -0.017(2) 0.0162(18) 0.010(2)
C18 0.080(3) 0.083(3) 0.120(3) -0.014(2) 0.017(2) 0.028(2)
C19 0.070(3) 0.112(4) 0.113(3) -0.005(3) -0.001(2) 0.028(2)
C20 0.063(2) 0.108(3) 0.084(3) -0.009(2) 0.001(2) 0.013(2)
C21 0.060(2) 0.076(2) 0.066(2) -0.0096(17) 0.0140(17) -0.0048(18)
C22 0.0584(19) 0.0580(19) 0.0435(14) -0.0016(14) 0.0171(13) -0.0014(15)
C23 0.067(2) 0.0591(19) 0.0518(17) 0.0033(14) 0.0169(15) -0.0070(16)
C24 0.065(2) 0.078(2) 0.0516(17) 0.0092(16) 0.0152(15) 0.0031(17)
C25 0.068(2) 0.085(3) 0.0467(17) -0.0107(17) 0.0104(15) 0.0025(19)
C26 0.091(3) 0.070(2) 0.0621(19) -0.0205(18) 0.0146(18) -0.0013(19)
C27 0.083(2) 0.060(2) 0.0551(18) -0.0058(15) 0.0137(16) 0.0091(17)
N1 0.0654(17) 0.0782(18) 0.0504(13) -0.0004(13) 0.0147(13) 0.0121(15)
N2 0.105(3) 0.124(3) 0.0578(19) -0.018(2) -0.0009(18) 0.005(2)
O1 0.0779(14) 0.0562(12) 0.0575(12) -0.0037(10) 0.0115(10) 0.0082(11)
O2 0.155(2) 0.0562(15) 0.0627(14) -0.0044(12) 0.0005(14) -0.0078(15)
O3 0.0826(15) 0.0686(14) 0.0437(11) -0.0070(10) 0.0104(10) -0.0037(11)
O4 0.0910(16) 0.0927(17) 0.0601(13) 0.0183(12) 0.0287(11) -0.0094(13)
O5 0.0695(14) 0.0877(16) 0.0562(12) 0.0030(11) 0.0216(11) -0.0165(12)
O6 0.137(3) 0.166(3) 0.0646(17) 0.0128(18) -0.0122(17) 0.012(2)
O7 0.282(5) 0.141(3) 0.114(3) -0.048(3) -0.079(3) -0.001(3)

loop_
_atom_type_symbol
_atom_type_description
_atom_type_scat_dispersion_real
_atom_type_scat_dispersion_imag
_atom_type_scat_source
C C 0.0181 0.0091 'International Tables Vol C Tables 4.2.6.8 and 6.1.1.4'
H H 0.0000 0.0000 'International Tables Vol C Tables 4.2.6.8 and 6.1.1.4'
N N 0.0311 0.0180 'International Tables Vol C Tables 4.2.6.8 and 6.1.1.4'
O O 0.0492 0.0322 'International Tables Vol C Tables 4.2.6.8 and 6.1.1.4'

loop_
_geom_angle_atom_site_label_1
_geom_angle_atom_site_label_2
_geom_angle_atom_site_label_3
_geom_angle
C2 C1 C6 122.5(3)
C2 C1 N1 126.9(3)
C6 C1 N1 110.6(3)
C1 C2 C3 117.1(3)
C1 C2 H2 121.5
C3 C2 H2 121.5
C4 C3 C2 121.1(3)
C4 C3 H3 119.5
C2 C3 H3 119.5
C3 C4 C5 121.1(3)
C3 C4 H4 119.4
C5 C4 H4 119.4
C6 C5 C4 118.3(3)
C6 C5 H5 120.9
C4 C5 H5 120.9
C5 C6 C1 119.9(3)
C5 C6 C7 134.3(3)
C1 C6 C7 105.8(3)
O1 C7 C6 101.9(2)
O1 C7 C8 104.9(2)
C6 C7 C8 114.1(2)
O1 C7 H7 111.8
C6 C7 H7 111.8
C8 C7 H7 111.8
C13 C8 C9 106.1(2)
C13 C8 C7 114.0(2)
C9 C8 C7 107.8(2)
C13 C8 C11 112.1(2)
C9 C8 C11 103.6(2)
C7 C8 C11 112.4(2)
O4 C9 O5 121.6(3)
O4 C9 C8 127.1(3)
O5 C9 C8 111.3(2)
O5 C10 C16 108.6(2)
O5 C10 C11 105.4(2)
C16 C10 C11 115.4(2)
O5 C10 H10 109.1
C16 C10 H10 109.1
C11 C10 H10 109.1
C10 C11 C8 104.3(2)
C10 C11 C12 113.5(2)
C8 C11 C12 116.7(2)
C10 C11 H11 107.3
C8 C11 H11 107.3
C12 C11 H11 107.3
N1 C12 C22 109.8(2)
N1 C12 C11 113.3(2)
C22 C12 C11 112.7(2)
N1 C12 H12 106.9
C22 C12 H12 106.9
C11 C12 H12 106.9
O2 C13 O3 124.8(3)
O2 C13 C8 124.2(3)
O3 C13 C8 111.1(3)
O3 C14 C15 108.3(3)
O3 C14 H14A 110.0
C15 C14 H14A 110.0
O3 C14 H14B 110.0
C15 C14 H14B 110.0
H14A C14 H14B 108.4
C14 C15 H15A 109.5
C14 C15 H15B 109.5
H15A C15 H15B 109.5
C14 C15 H15C 109.5
H15A C15 H15C 109.5
H15B C15 H15C 109.5
C17 C16 C21 118.3(3)
C17 C16 C10 121.4(3)
C21 C16 C10 120.3(3)
C18 C17 C16 120.3(3)
C18 C17 H17 119.8
C16 C17 H17 119.8
C19 C18 C17 119.9(4)
C19 C18 H18 120.1
C17 C18 H18 120.1
C20 C19 C18 120.4(4)
C20 C19 H19 119.8
C18 C19 H19 119.8
C19 C20 C21 120.1(3)
C19 C20 H20 119.9
C21 C20 H20 119.9
C20 C21 C16 120.9(3)
C20 C21 H21 119.5
C16 C21 H21 119.5
C27 C22 C23 118.8(3)
C27 C22 C12 121.8(3)
C23 C22 C12 119.4(3)
C24 C23 C22 120.9(3)
C24 C23 H23 119.6
C22 C23 H23 119.6
C25 C24 C23 118.8(3)
C25 C24 H24 120.6
C23 C24 H24 120.6
C24 C25 C26 122.1(3)
C24 C25 N2 119.3(3)
C26 C25 N2 118.6(3)
C25 C26 C27 118.8(3)
C25 C26 H26 120.6
C27 C26 H26 120.6
C26 C27 C22 120.6(3)
C26 C27 H27 119.7
C22 C27 H27 119.7
C1 N1 O1 101.8(2)
C1 N1 C12 110.4(2)
O1 N1 C12 106.78(19)
O7 N2 O6 122.1(3)
O7 N2 C25 118.8(4)
O6 N2 C25 119.1(4)
C7 O1 N1 104.35(19)
C13 O3 C14 115.6(2)
C9 O5 C10 111.4(2)

loop_
_geom_bond_atom_site_label_1
_geom_bond_atom_site_label_2
_geom_bond_distance
C1 C2 1.364(4)
C1 C6 1.379(4)
C1 N1 1.449(4)
C2 C3 1.385(4)
C2 H2 0.9300
C3 C4 1.368(4)
C3 H3 0.9300
C4 C5 1.378(4)
C4 H4 0.9300
C5 C6 1.373(4)
C5 H5 0.9300
C6 C7 1.506(4)
C7 O1 1.444(3)
C7 C8 1.544(4)
C7 H7 0.9800
C8 C13 1.524(4)
C8 C9 1.526(4)
C8 C11 1.547(3)
C9 O4 1.196(3)
C9 O5 1.337(3)
C10 O5 1.459(3)
C10 C16 1.498(4)
C10 C11 1.544(4)
C10 H10 0.9800
C11 C12 1.556(4)
C11 H11 0.9800
C12 N1 1.493(4)
C12 C22 1.516(3)
C12 H12 0.9800
C13 O2 1.182(3)
C13 O3 1.322(3)
C14 O3 1.456(3)
C14 C15 1.474(4)
C14 H14A 0.9700
C14 H14B 0.9700
C15 H15A 0.9600
C15 H15B 0.9600
C15 H15C 0.9600
C16 C17 1.385(4)
C16 C21 1.389(4)
C17 C18 1.383(4)
C17 H17 0.9300
C18 C19 1.376(5)
C18 H18 0.9300
C19 C20 1.356(5)
C19 H19 0.9300
C20 C21 1.373(4)
C20 H20 0.9300
C21 H21 0.9300
C22 C27 1.383(4)
C22 C23 1.385(4)
C23 C24 1.380(4)
C23 H23 0.9300
C24 C25 1.358(4)
C24 H24 0.9300
C25 C26 1.373(4)
C25 N2 1.458(4)
C26 C27 1.378(4)
C26 H26 0.9300
C27 H27 0.9300
N1 O1 1.468(3)
N2 O7 1.193(4)
N2 O6 1.202(4)
